data_7705568
loop_
_publ_author_name
'Liu, Ai-Ju'
'Han, Yue'
'Xu, Fei'
'Han, Song-De'
'Pan, Jie'
'Wang, Guo-Ming'

_publ_section_title
;
 Coordinate bond- and hydrogen bond-assisted electron transfer strategy
 towards the generation of photochromic metal phosphites.
;
_journal_issue 41
_journal_name_full 'Dalton transactions (Cambridge, England : 2003)'
_journal_page_first 14598
_journal_page_last 14604
_journal_paper_doi 10.1039/d0dt03010d
_journal_volume 49
_journal_year 2020
_chemical_formula_moiety 'Cl8 H4 O12 P4 Zn5, 2(H2 O), 3(C22 H18 N2)'
_chemical_formula_sum 'C66 H62 Cl8 N6 O14 P4 Zn5'
_chemical_formula_weight 1897.54
_space_group_crystal_system tetragonal
_space_group_IT_number 88
_space_group_name_Hall '-I 4ad'
_space_group_name_H-M_alt 'I 41/a :2'
_atom_sites_solution_hydrogens mixed
_atom_sites_solution_primary dual
_audit_creation_date 2020-09-30
_audit_creation_method
;
Olex2 1.2
(compiled 2018.05.29 svn.r3508 for OlexSys, GUI svn.r5506)
;
_audit_update_record
;
2020-09-30 deposited with the CCDC.	2020-10-01 downloaded from the CCDC.
;
_cell_angle_alpha 90
_cell_angle_beta 90
_cell_angle_gamma 90
_cell_formula_units_Z 4
_cell_length_a 16.7930(7)
_cell_length_b 16.7930(7)
_cell_length_c 27.809(3)
_cell_measurement_reflns_used 1853
_cell_measurement_temperature 293(2)
_cell_measurement_theta_max 25.1920
_cell_measurement_theta_min 2.8200
_cell_volume 7842.3(10)
_computing_molecular_graphics 'Olex2 (Dolomanov et al., 2009)'
_computing_publication_material 'Olex2 (Dolomanov et al., 2009)'
_computing_structure_refinement 'ShelXL (Sheldrick, 2015)'
_computing_structure_solution 'ShelXT (Sheldrick, 2015)'
_diffrn_ambient_temperature 293(2)
_diffrn_measured_fraction_theta_full 0.999
_diffrn_measured_fraction_theta_max 0.999
_diffrn_measurement_device_type 'multiwire proportional'
_diffrn_measurement_method 'phi and omega scans'
_diffrn_radiation_monochromator graphite
_diffrn_radiation_type MoK\a
_diffrn_radiation_wavelength 0.71073
_diffrn_reflns_av_R_equivalents 0.0358
_diffrn_reflns_av_unetI/netI 0.0525
_diffrn_reflns_Laue_measured_fraction_full 0.999
_diffrn_reflns_Laue_measured_fraction_max 0.999
_diffrn_reflns_limit_h_max 2
_diffrn_reflns_limit_h_min -19
_diffrn_reflns_limit_k_max 17
_diffrn_reflns_limit_k_min -17
_diffrn_reflns_limit_l_max 19
_diffrn_reflns_limit_l_min -33
_diffrn_reflns_number 7024
_diffrn_reflns_point_group_measured_fraction_full 0.999
_diffrn_reflns_point_group_measured_fraction_max 0.999
_diffrn_reflns_theta_full 25.009
_diffrn_reflns_theta_max 25.009
_diffrn_reflns_theta_min 2.809
_exptl_absorpt_coefficient_mu 1.925
_exptl_absorpt_correction_T_max 1.00000
_exptl_absorpt_correction_T_min 0.98747
_exptl_absorpt_correction_type none
_exptl_crystal_colour colourless
_exptl_crystal_colour_primary colourless
_exptl_crystal_density_diffrn 1.607
_exptl_crystal_description block
_exptl_crystal_F_000 3832
_exptl_crystal_size_max 0.06
_exptl_crystal_size_mid 0.04
_exptl_crystal_size_min 0.02
_refine_diff_density_max 1.038
_refine_diff_density_min -0.436
_refine_diff_density_rms 0.093
_refine_ls_extinction_method none
_refine_ls_goodness_of_fit_ref 1.043
_refine_ls_hydrogen_treatment mixed
_refine_ls_matrix_type full
_refine_ls_number_parameters 251
_refine_ls_number_reflns 3461
_refine_ls_number_restraints 36
_refine_ls_restrained_S_all 1.202
_refine_ls_R_factor_all 0.0839
_refine_ls_R_factor_gt 0.0485
_refine_ls_shift/su_max 0.000
_refine_ls_shift/su_mean 0.000
_refine_ls_structure_factor_coef Fsqd
_refine_ls_weighting_details 'w=1/[\s^2^(Fo^2^)+(0.0800P)^2^+2.2625P] where P=(Fo^2^+2Fc^2^)/3'
_refine_ls_weighting_scheme calc
_refine_ls_wR_factor_gt 0.1319
_refine_ls_wR_factor_ref 0.1450
_reflns_Friedel_coverage 0.000
_reflns_number_gt 2376
_reflns_number_total 3461
_reflns_threshold_expression 'I > 2\s(I)'
_cod_data_source_file d0dt03010d2.cif
_cod_data_source_block 2
_cod_depositor_comments 'Adding full bibliography for 7705567--7705568.cif.'
_cod_original_cell_volume 7842.4(10)
_cod_original_sg_symbol_H-M 'I 41/a'
_cod_database_code 7705568
_shelx_shelxl_version_number 2018/3
_shelx_space_group_comment
;
The symmetry employed for this shelxl refinement is uniquely defined
by the following loop, which should always be used as a source of
symmetry information in preference to the above space-group names.
They are only intended as comments.
;
_olex2_refinement_description
;
1. Fixed Uiso
 At 1.2 times of:
  All C(H) groups, All N(H) groups
 At 1.5 times of:
  All O(H,H) groups
2. Restrained distances
 P1-H1B
 1.35 with sigma of 0.01
 O4-H4A
 0.95 with sigma of 0.01
 O4-H4B
 0.95 with sigma of 0.01
 H4A-H4B
 1.35 with sigma of 0.01
 H1B-O2 \\sim H1B-O3
 with sigma of 0.01
3. Rigid bond restraints
 O4, C2, C4, C5
 with sigma for 1-2 distances of 0.01 and sigma for 1-3 distances of 0.01
4. Uiso/Uaniso restraints and constraints
O4 \\sim C2 \\sim C4 \\sim C5: within 2A with sigma of 0.01 and sigma for
terminal atoms of 0.01
Uanis(O4) \\sim Ueq, Uanis(C2) \\sim Ueq, Uanis(C4) \\sim Ueq, Uanis(C5) \\sim
Ueq: with sigma of 0.01 and sigma for terminal atoms of 0.01
Uanis(C13) = Uanis(C13B) = Uanis(C14) = Uanis(C14B)
5. Others
 Fixed Sof: O4(0.5) H4A(0.5) H4B(0.5) C13(0.5) H13(0.5) C14(0.5) H14(0.5)
 C13B(0.5) H13B(0.5) C14B(0.5) H14B(0.5)
6.a Riding coordinates:
 P1(H1B), O4(H4A,H4B)
6.b Aromatic/amide H refined with riding coordinates:
 N1(H1), C1(H1A), C2(H2), C4(H4), C5(H5), C8(H8), C9(H9), C10(H10), C11(H11),
 N2(H2A), C17(H17), C18(H18), C13(H13), C14(H14), C13B(H13B), C14B(H14B)
;
_olex2_submission_special_instructions 'No special instructions were received'

loop_
_space_group_symop_operation_xyz
'x, y, z'
'-x+1/2, -y, z+1/2'
'-y+3/4, x+1/4, z+1/4'
'y+3/4, -x+3/4, z+3/4'
'x+1/2, y+1/2, z+1/2'
'-x+1, -y+1/2, z+1'
'-y+5/4, x+3/4, z+3/4'
'y+5/4, -x+5/4, z+5/4'
'-x, -y, -z'
'x-1/2, y, -z-1/2'
'y-3/4, -x-1/4, -z-1/4'
'-y-3/4, x-3/4, -z-3/4'
'-x+1/2, -y+1/2, -z+1/2'
'x, y+1/2, -z'
'y-1/4, -x+1/4, -z+1/4'
'-y-1/4, x-1/4, -z-1/4'

loop_
_atom_site_label
_atom_site_type_symbol
_atom_site_fract_x
_atom_site_fract_y
_atom_site_fract_z
_atom_site_U_iso_or_equiv
_atom_site_adp_type
_atom_site_occupancy
_atom_site_site_symmetry_order
_atom_site_calc_flag
_atom_site_refinement_flags_posn
_atom_site_refinement_flags_adp
_atom_site_refinement_flags_occupancy
_atom_site_disorder_assembly
_atom_site_disorder_group
Zn1 Zn 0.26503(3) 0.63892(4) 0.12082(2) 0.0375(2) Uani 1 1 d . . . . .
Zn2 Zn 0.500000 0.750000 0.125000 0.0313(3) Uani 1 4 d S T P . .
Cl1 Cl 0.18735(9) 0.59244(11) 0.17931(6) 0.0642(5) Uani 1 1 d . . . . .
Cl2 Cl 0.23068(9) 0.61502(9) 0.04498(5) 0.0536(4) Uani 1 1 d . . . . .
P1 P 0.43719(8) 0.57952(8) 0.10178(5) 0.0348(3) Uani 1 1 d D . . . .
H1B H 0.409074 0.544822 0.061621 0.015(10) Uiso 1 1 d DR . . . .
O1 O 0.2761(2) 0.7523(2) 0.12580(15) 0.0562(11) Uani 1 1 d . . . . .
O2 O 0.3658(2) 0.5853(2) 0.13510(12) 0.0414(9) Uani 1 1 d D . . . .
O3 O 0.4688(2) 0.65967(19) 0.08576(11) 0.0394(9) Uani 1 1 d D . . . .
O4 O 0.9061(5) 0.2629(5) 0.7644(2) 0.068(3) Uani 0.5 1 d D U . . .
H4A H 0.901246 0.263329 0.730125 0.101 Uiso 0.5 1 d DR . . . .
H4B H 0.881886 0.306509 0.781105 0.101 Uiso 0.5 1 d DR . . . .
N1 N 0.3024(3) 0.3694(3) -0.01821(16) 0.0547(13) Uani 1 1 d . . . . .
H1 H 0.309035 0.381913 -0.047917 0.056(18) Uiso 1 1 calc R . . . .
C1 C 0.2781(5) 0.2307(4) 0.1420(2) 0.086(3) Uani 1 1 d . . . . .
H1A H 0.288845 0.191781 0.119117 0.17(5) Uiso 1 1 calc R . . . .
C2 C 0.2726(5) 0.2087(4) 0.1895(2) 0.081(2) Uani 1 1 d . U . . .
H2 H 0.282164 0.155950 0.197920 0.33(9) Uiso 1 1 calc R . . . .
C3 C 0.2535(4) 0.2618(4) 0.22447(19) 0.0600(18) Uani 1 1 d . . . . .
C4 C 0.2457(6) 0.3401(5) 0.2099(3) 0.098(2) Uani 1 1 d . U . . .
H4 H 0.235413 0.379216 0.232759 0.21(5) Uiso 1 1 calc R . . . .
C5 C 0.2527(6) 0.3616(5) 0.1622(3) 0.098(2) Uani 1 1 d . U . . .
H5 H 0.246443 0.414778 0.153693 0.21(5) Uiso 1 1 calc R . . . .
C6 C 0.2686(4) 0.3069(4) 0.12734(19) 0.0571(17) Uani 1 1 d . . . . .
C7 C 0.2787(4) 0.3291(3) 0.07633(19) 0.0508(15) Uani 1 1 d . . . . .
C8 C 0.2776(4) 0.4066(4) 0.0613(2) 0.0628(18) Uani 1 1 d . . . . .
H8 H 0.268391 0.446868 0.083515 0.11(3) Uiso 1 1 calc R . . . .
C9 C 0.2899(4) 0.4260(4) 0.0140(2) 0.0674(19) Uani 1 1 d . . . . .
H9 H 0.289380 0.479091 0.004487 0.13(3) Uiso 1 1 calc R . . . .
C10 C 0.3048(5) 0.2933(4) -0.0052(2) 0.076(2) Uani 1 1 d . . . . .
H10 H 0.315073 0.254230 -0.028023 0.07(2) Uiso 1 1 calc R . . . .
C11 C 0.2923(5) 0.2724(4) 0.0413(2) 0.082(3) Uani 1 1 d . . . . .
H11 H 0.292839 0.218828 0.049709 0.07(2) Uiso 1 1 calc R . . . .
N2 N 1.000000 0.250000 0.8465(3) 0.073(3) Uani 1 2 d S T P . .
H2A H 1.000002 0.250003 0.815618 0.088 Uiso 1 2 calc RS T P . .
C12 C 1.000000 0.250000 1.0983(3) 0.066(3) Uani 1 2 d S T P . .
C15 C 1.000000 0.250000 0.9976(3) 0.063(3) Uani 1 2 d S T P . .
C16 C 1.000000 0.250000 0.9448(3) 0.060(3) Uani 1 2 d S T P . .
C17 C 1.0706(4) 0.2569(4) 0.9190(2) 0.0666(19) Uani 1 1 d . . . . .
H17 H 1.119066 0.261753 0.934982 0.08(2) Uiso 1 1 calc R . . A .
C18 C 1.0679(5) 0.2565(5) 0.8700(2) 0.072(2) Uani 1 1 d . . . . .
H18 H 1.115085 0.260804 0.852675 0.08(2) Uiso 1 1 calc R . . . .
C13 C 0.9358(10) 0.2839(11) 1.0723(5) 0.080(3) Uani 0.5 1 d . . . A 1
H13 H 0.893418 0.307214 1.088522 0.096 Uiso 0.5 1 calc R . . A 1
C14 C 0.9367(10) 0.2821(11) 1.0241(5) 0.080(3) Uani 0.5 1 d . . . A 1
H14 H 0.893359 0.303027 1.007495 0.096 Uiso 0.5 1 calc R . . A 1
C13B C 0.9379(10) 0.2184(11) 1.0716(5) 0.080(3) Uani 0.5 1 d . . . A 2
H13B H 0.894676 0.195764 1.087408 0.096 Uiso 0.5 1 calc R . . A 2
C14B C 0.9386(10) 0.2199(11) 1.0228(5) 0.080(3) Uani 0.5 1 d . . . A 2
H14B H 0.895201 0.199349 1.006171 0.096 Uiso 0.5 1 calc R . . A 2

loop_
_atom_site_aniso_label
_atom_site_aniso_U_11
_atom_site_aniso_U_22
_atom_site_aniso_U_33
_atom_site_aniso_U_23
_atom_site_aniso_U_13
_atom_site_aniso_U_12
Zn1 0.0344(4) 0.0406(4) 0.0376(4) 0.0068(3) -0.0031(3) -0.0034(2)
Zn2 0.0342(4) 0.0342(4) 0.0255(6) 0.000 0.000 0.000
Cl1 0.0405(9) 0.1009(13) 0.0511(9) 0.0280(9) 0.0014(7) -0.0095(8)
Cl2 0.0564(9) 0.0633(10) 0.0410(8) -0.0029(7) -0.0095(7) -0.0022(7)
P1 0.0381(8) 0.0356(8) 0.0308(7) -0.0001(6) -0.0007(6) -0.0031(6)
O1 0.048(2) 0.039(2) 0.081(3) 0.006(2) -0.015(2) -0.0073(18)
O2 0.035(2) 0.053(2) 0.0366(19) 0.0118(17) -0.0004(16) 0.0027(16)
O3 0.050(2) 0.039(2) 0.0288(18) -0.0044(16) 0.0007(16) -0.0054(16)
O4 0.084(5) 0.108(6) 0.011(3) -0.003(4) -0.014(4) 0.053(5)
N1 0.080(4) 0.056(3) 0.028(2) 0.002(2) 0.004(2) -0.010(3)
C1 0.180(9) 0.035(4) 0.042(3) 0.005(3) 0.034(5) 0.025(4)
C2 0.147(6) 0.052(4) 0.043(3) 0.003(3) 0.020(4) 0.026(4)
C3 0.109(5) 0.041(3) 0.030(3) 0.001(3) 0.009(3) 0.013(3)
C4 0.189(6) 0.060(4) 0.044(3) 0.003(3) 0.016(4) 0.026(4)
C5 0.188(6) 0.061(4) 0.046(3) 0.003(3) 0.018(4) 0.024(4)
C6 0.102(5) 0.042(3) 0.028(3) -0.001(3) 0.012(3) 0.010(3)
C7 0.080(4) 0.045(4) 0.027(3) -0.001(3) 0.004(3) -0.001(3)
C8 0.112(6) 0.043(4) 0.034(3) 0.002(3) 0.007(3) -0.001(3)
C9 0.104(6) 0.049(4) 0.049(4) 0.015(3) 0.009(4) -0.002(3)
C10 0.151(7) 0.047(4) 0.030(3) -0.009(3) 0.010(4) -0.013(4)
C11 0.178(8) 0.037(4) 0.031(3) 0.004(3) 0.005(4) -0.005(4)
N2 0.084(6) 0.105(7) 0.030(4) 0.000 0.000 0.040(5)
C12 0.068(6) 0.099(8) 0.031(4) 0.000 0.000 0.001(5)
C15 0.056(6) 0.101(8) 0.030(4) 0.000 0.000 0.028(5)
C16 0.061(6) 0.089(7) 0.029(4) 0.000 0.000 0.030(5)
C17 0.059(4) 0.100(6) 0.041(3) 0.003(4) -0.001(3) 0.025(4)
C18 0.074(5) 0.104(6) 0.039(3) 0.004(4) 0.012(4) 0.034(4)
C13 0.081(5) 0.123(9) 0.038(3) -0.001(7) 0.001(3) 0.015(7)
C14 0.081(5) 0.123(9) 0.038(3) -0.001(7) 0.001(3) 0.015(7)
C13B 0.081(5) 0.123(9) 0.038(3) -0.001(7) 0.001(3) 0.015(7)
C14B 0.081(5) 0.123(9) 0.038(3) -0.001(7) 0.001(3) 0.015(7)

loop_
_atom_type_symbol
_atom_type_description
_atom_type_scat_dispersion_real
_atom_type_scat_dispersion_imag
_atom_type_scat_source
C C 0.0033 0.0016 'International Tables Vol C Tables 4.2.6.8 and 6.1.1.4'
H H 0.0000 0.0000 'International Tables Vol C Tables 4.2.6.8 and 6.1.1.4'
Cl Cl 0.1484 0.1585 'International Tables Vol C Tables 4.2.6.8 and 6.1.1.4'
N N 0.0061 0.0033 'International Tables Vol C Tables 4.2.6.8 and 6.1.1.4'
O O 0.0106 0.0060 'International Tables Vol C Tables 4.2.6.8 and 6.1.1.4'
P P 0.1023 0.0942 'International Tables Vol C Tables 4.2.6.8 and 6.1.1.4'
Zn Zn 0.2839 1.4301 'International Tables Vol C Tables 4.2.6.8 and 6.1.1.4'

loop_
_geom_angle_atom_site_label_1
_geom_angle_atom_site_label_2
_geom_angle_atom_site_label_3
_geom_angle
_geom_angle_site_symmetry_1
_geom_angle_site_symmetry_3
_geom_angle_publ_flag
Cl2 Zn1 Cl1 118.54(6) . . ?
O1 Zn1 Cl1 110.62(14) . . ?
O1 Zn1 Cl2 105.84(13) . . ?
O1 Zn1 O2 110.97(16) . . ?
O2 Zn1 Cl1 101.37(11) . . ?
O2 Zn1 Cl2 109.50(11) . . ?
O3 Zn2 O3 108.44(9) 12_766 6_564 ?
O3 Zn2 O3 108.44(9) 6_564 15_565 ?
O3 Zn2 O3 111.56(19) 6_564 . ?
O3 Zn2 O3 108.44(9) 15_565 . ?
O3 Zn2 O3 111.56(19) 12_766 15_565 ?
O3 Zn2 O3 108.43(9) 12_766 . ?
O1 P1 O2 108.8(2) 12_766 . ?
O1 P1 O3 114.7(2) 12_766 . ?
O3 P1 O2 113.6(2) . . ?
P1 O1 Zn1 139.9(3) 15_565 . ?
P1 O2 Zn1 126.1(2) . . ?
P1 O3 Zn2 128.6(2) . . ?
C9 N1 C10 120.8(5) . . ?
C6 C1 C2 122.4(6) . . ?
C3 C2 C1 121.8(7) . . ?
C2 C3 C3 122.0(7) . 13 ?
C2 C3 C4 116.0(6) . . ?
C4 C3 C3 121.9(7) . 13 ?
C5 C4 C3 121.5(7) . . ?
C6 C5 C4 121.7(8) . . ?
C1 C6 C5 116.5(6) . . ?
C1 C6 C7 121.0(5) . . ?
C5 C6 C7 122.4(6) . . ?
C8 C7 C6 122.2(5) . . ?
C8 C7 C11 116.2(5) . . ?
C11 C7 C6 121.5(5) . . ?
C7 C8 C9 121.2(6) . . ?
N1 C9 C8 120.1(6) . . ?
N1 C10 C11 120.3(6) . . ?
C10 C11 C7 121.3(6) . . ?
C18 N2 C18 120.7(8) . 6_654 ?
C13 C12 C12 120.7(7) 6_654 15_667 ?
C13 C12 C12 120.7(7) . 15_667 ?
C13 C12 C13 118.5(13) . 6_654 ?
C13B C12 C13B 115.1(14) 6_654 . ?
C14 C15 C16 121.7(7) 6_654 . ?
C14 C15 C16 121.7(7) . . ?
C14 C15 C14 116.7(14) . 6_654 ?
C14B C15 C16 121.4(7) . . ?
C14B C15 C16 121.4(7) 6_654 . ?
C14B C15 C14B 117.3(15) . 6_654 ?
C17 C16 C15 121.0(4) . . ?
C17 C16 C15 121.0(4) 6_654 . ?
C17 C16 C17 117.9(8) 6_654 . ?
C18 C17 C16 119.1(7) . . ?
N2 C18 C17 121.6(7) . . ?
C14 C13 C12 119.6(14) . . ?
C13 C14 C15 122.8(14) . . ?
C14B C13B C12 121.5(15) . . ?
C15 C14B C13B 122.3(16) . . ?

loop_
_geom_bond_atom_site_label_1
_geom_bond_atom_site_label_2
_geom_bond_distance
_geom_bond_site_symmetry_2
_geom_bond_publ_flag
Zn1 Cl1 2.2263(15) . ?
Zn1 Cl2 2.2230(15) . ?
Zn1 O1 1.919(4) . ?
Zn1 O2 1.957(3) . ?
Zn2 O3 1.940(3) 12_766 ?
Zn2 O3 1.940(3) 15_565 ?
Zn2 O3 1.941(3) . ?
Zn2 O3 1.940(3) 6_564 ?
P1 O1 1.491(4) 12_766 ?
P1 O2 1.519(3) . ?
P1 O3 1.514(3) . ?
N1 C9 1.323(8) . ?
N1 C10 1.328(8) . ?
C1 C2 1.375(9) . ?
C1 C6 1.352(8) . ?
C2 C3 1.358(9) . ?
C3 C3 1.479(11) 13 ?
C3 C4 1.383(9) . ?
C4 C5 1.378(10) . ?
C5 C6 1.363(9) . ?
C6 C7 1.477(7) . ?
C7 C8 1.367(8) . ?
C7 C11 1.382(8) . ?
C8 C9 1.370(8) . ?
C10 C11 1.354(8) . ?
N2 C18 1.318(8) 6_654 ?
N2 C18 1.318(8) . ?
C12 C12 1.484(17) 15_667 ?
C12 C13 1.418(16) . ?
C12 C13 1.418(16) 6_654 ?
C12 C13B 1.387(17) . ?
C12 C13B 1.387(17) 6_654 ?
C15 C16 1.469(11) . ?
C15 C14 1.401(16) 6_654 ?
C15 C14 1.401(16) . ?
C15 C14B 1.344(17) . ?
C15 C14B 1.344(17) 6_654 ?
C16 C17 1.391(8) 6_654 ?
C16 C17 1.391(8) . ?
C17 C18 1.365(8) . ?
C13 C14 1.341(18) . ?
C13B C14B 1.357(18) . ?
